data_1559576
loop_
_publ_author_name
'Sammeta, Vamshikrishna Reddy'
'Rasapalli, Sivappa'
'Chadeayne, Andrew R.'
'Golen, James A.'
'Manke, David R.'

_publ_section_title
;
 The hydrochloride salt of
 4-hydroxy-<i>N</i>,<i>N</i>-di-<i>n</i>-propyltryptamine (4-HO-DPT)
;
_journal_coeditor_code SJ4218
_journal_issue 11
_journal_name_full IUCrData
_journal_page_first x201546
_journal_paper_doi 10.1107/S2414314620015461
_journal_volume 5
_journal_year 2020
_chemical_formula_iupac 'C16 H25 N2 O +, Cl -'
_chemical_formula_moiety 'C16 H25 N2 O +, Cl -'
_chemical_formula_sum 'C16 H25 Cl N2 O'
_chemical_formula_weight 296.83
_chemical_name_common
;
4-Hydroxy-<i>N</i>,<i>N</i>-di-<i>n</i>-propyltryptammonium chloride
;
_chemical_name_systematic '<i>N</i>-[2-(4-Hydroxy-1<i>H</i>-indol-3-yl)ethyl]-<i>N</i>-propylpropan-1-aminium chloride'
_space_group_crystal_system triclinic
_space_group_IT_number 2
_space_group_name_Hall '-P 1'
_space_group_name_H-M_alt 'P -1'
_atom_sites_solution_hydrogens mixed
_audit_creation_method
;
Olex2 1.3
(compiled 2020.07.16 svn.r6f6c53a7 for OlexSys, GUI svn.r6139)
;
_cell_angle_alpha 76.236(14)
_cell_angle_beta 73.653(13)
_cell_angle_gamma 68.852(12)
_cell_formula_units_Z 2
_cell_length_a 7.860(3)
_cell_length_b 10.439(4)
_cell_length_c 11.713(5)
_cell_measurement_reflns_used 9206
_cell_measurement_temperature 273.15
_cell_measurement_theta_max 25.80
_cell_measurement_theta_min 2.58
_cell_volume 850.1(6)
_computing_cell_refinement
;
SAINT (Bruker, 2018)
;
_computing_data_collection
;
APEX3 (Bruker, 2018)
;
_computing_data_reduction
;
SAINT (Bruker, 2018)
;
_computing_molecular_graphics
;
<i>OLEX2</i> (Dolomanov <i>et al.</i>,  2009)
;
_computing_publication_material
;
publCIF (Westrip, 2010)
;
_computing_structure_refinement
;
SHELXL2018 (Sheldrick, 2015b)
;
_computing_structure_solution
;
SHELXT2014 (Sheldrick, 2015a)
;
_diffrn_ambient_temperature 273.15
_diffrn_measured_fraction_theta_full 0.994
_diffrn_measured_fraction_theta_max 0.974
_diffrn_measurement_device_type 'Bruker D8 Venture CMOS'
_diffrn_measurement_method '\f and \w scans'
_diffrn_radiation_type MoK\a
_diffrn_radiation_wavelength 0.71073
_diffrn_reflns_av_R_equivalents 0.0664
_diffrn_reflns_av_unetI/netI 0.0953
_diffrn_reflns_limit_h_max 9
_diffrn_reflns_limit_h_min -9
_diffrn_reflns_limit_k_max 12
_diffrn_reflns_limit_k_min -12
_diffrn_reflns_limit_l_max 14
_diffrn_reflns_limit_l_min -14
_diffrn_reflns_number 27008
_diffrn_reflns_theta_full 25.242
_diffrn_reflns_theta_max 25.987
_diffrn_reflns_theta_min 2.581
_diffrn_source_current 30.0
_diffrn_source_power 1.5
_diffrn_source_voltage 50.0
_diffrn_standards_number 0
_exptl_absorpt_coefficient_mu 0.223
_exptl_absorpt_correction_T_max 0.7452
_exptl_absorpt_correction_T_min 0.7198
_exptl_absorpt_correction_type multi-scan
_exptl_absorpt_process_details
;
(SADABS; Bruker, 2018)
;
_exptl_crystal_colour colourless
_exptl_crystal_density_diffrn 1.160
_exptl_crystal_description block
_exptl_crystal_F_000 320
_exptl_crystal_size_max 0.15
_exptl_crystal_size_mid 0.10
_exptl_crystal_size_min 0.10
_refine_diff_density_max 0.429
_refine_diff_density_min -0.399
_refine_ls_extinction_method none
_refine_ls_goodness_of_fit_ref 1.029
_refine_ls_hydrogen_treatment mixed
_refine_ls_matrix_type full
_refine_ls_number_parameters 192
_refine_ls_number_reflns 3243
_refine_ls_number_restraints 3
_refine_ls_restrained_S_all 1.030
_refine_ls_R_factor_all 0.0617
_refine_ls_R_factor_gt 0.0363
_refine_ls_shift/su_max 0.001
_refine_ls_shift/su_mean 0.000
_refine_ls_structure_factor_coef Fsqd
_refine_ls_weighting_details 'w=1/[\s^2^(Fo^2^)+(0.0541P)^2^+0.1743P] where P=(Fo^2^+2Fc^2^)/3'
_refine_ls_weighting_scheme calc
_refine_ls_wR_factor_gt 0.0955
_refine_ls_wR_factor_ref 0.1029
_reflns_number_gt 2756
_reflns_number_total 3243
_reflns_threshold_expression 'I > 2\s(I)'
_cod_data_source_file sj4218sup1.cif
_cod_data_source_block I
_cod_original_cell_volume 850.0(6)
_cod_database_code 1559576
_shelx_space_group_comment
;
The symmetry employed for this shelxl refinement is uniquely defined
by the following loop, which should always be used as a source of
symmetry information in preference to the above space-group names.
They are only intended as comments.
;
_shelx_estimated_absorpt_t_min 0.967
_shelx_estimated_absorpt_t_max 0.978

loop_
_space_group_symop_operation_xyz
'x, y, z'
'-x, -y, -z'

loop_
_atom_site_type_symbol
_atom_site_label
_atom_site_fract_x
_atom_site_fract_y
_atom_site_fract_z
_atom_site_U_iso_or_equiv
_atom_site_adp_type
_atom_site_calc_flag
_atom_site_occupancy
_atom_site_disorder_assembly
_atom_site_disorder_group
Cl Cl1 0.84351(5) 0.74832(4) 0.23642(4) 0.04716(14) Uani d 1 . .
N N1 0.7748(2) 0.03222(14) 0.34007(16) 0.0578(4) Uani d 1 . .
H H1 0.790(3) -0.0454(14) 0.3157(19) 0.069 Uiso d 1 . .
N N2 0.75749(17) 0.34070(13) 0.71443(11) 0.0422(3) Uani d 1 . .
H H2 0.8748(18) 0.314(2) 0.7409(18) 0.063 Uiso d 1 . .
O O1 0.77173(17) 0.46842(11) 0.35885(10) 0.0506(3) Uani d 1 . .
H H1A 0.797(3) 0.5412(16) 0.3168(19) 0.076 Uiso d 1 . .
C C1 0.7077(2) 0.05956(16) 0.45593(18) 0.0531(4) Uani d 1 . .
H H1B 0.668481 -0.001309 0.521524 0.064 Uiso calc 1 . .
C C2 0.7068(2) 0.18915(15) 0.46130(15) 0.0416(3) Uani d 1 . .
C C3 0.77946(19) 0.24542(15) 0.34010(14) 0.0385(3) Uani d 1 . .
C C4 0.8114(2) 0.37253(16) 0.28523(14) 0.0413(3) Uani d 1 . .
C C5 0.8792(2) 0.3950(2) 0.16234(16) 0.0547(4) Uani d 1 . .
H H5 0.898048 0.479641 0.125550 0.066 Uiso calc 1 . .
C C6 0.9198(3) 0.2913(2) 0.09275(18) 0.0657(5) Uani d 1 . .
H H6 0.966338 0.308406 0.010282 0.079 Uiso calc 1 . .
C C7 0.8929(3) 0.1653(2) 0.14258(18) 0.0636(5) Uani d 1 . .
H H7 0.921712 0.096793 0.095694 0.076 Uiso calc 1 . .
C C8 0.8204(2) 0.14383(16) 0.26682(17) 0.0480(4) Uani d 1 . .
C C9 0.6397(2) 0.25770(17) 0.57189(14) 0.0437(4) Uani d 1 . .
H H9A 0.559043 0.212172 0.633105 0.052 Uiso calc 1 . .
H H9B 0.567594 0.354321 0.552523 0.052 Uiso calc 1 . .
C C10 0.8050(2) 0.24920(16) 0.62024(14) 0.0437(4) Uani d 1 . .
H H10A 0.860211 0.153568 0.654519 0.052 Uiso calc 1 . .
H H10B 0.898501 0.274491 0.553374 0.052 Uiso calc 1 . .
C C11 0.7172(3) 0.49232(17) 0.65963(16) 0.0518(4) Uani d 1 . .
H H11A 0.814555 0.501143 0.588662 0.062 Uiso calc 1 . .
H H11B 0.599814 0.523916 0.633915 0.062 Uiso calc 1 . .
C C12 0.7061(3) 0.58502(19) 0.74365(18) 0.0605(5) Uani d 1 . .
H H12A 0.808731 0.542065 0.784928 0.073 Uiso calc 1 . .
H H12B 0.590170 0.596278 0.803782 0.073 Uiso calc 1 . .
C C13 0.7149(3) 0.72656(19) 0.6756(2) 0.0640(5) Uani d 1 . .
H H13A 0.829874 0.715522 0.616365 0.096 Uiso calc 1 . .
H H13B 0.708833 0.783488 0.730965 0.096 Uiso calc 1 . .
H H13C 0.611458 0.770155 0.636457 0.096 Uiso calc 1 . .
C C14 0.6079(2) 0.31594(18) 0.82147(15) 0.0520(4) Uani d 1 . .
H H14A 0.494348 0.334255 0.794356 0.062 Uiso calc 1 . .
H H14B 0.581895 0.381292 0.875563 0.062 Uiso calc 1 . .
C C15 0.6587(3) 0.1708(2) 0.88982(18) 0.0638(5) Uani d 1 . .
H H15A 0.783677 0.144610 0.903678 0.077 Uiso calc 1 . .
H H15B 0.657852 0.106282 0.842690 0.077 Uiso calc 1 . .
C C16 0.5201(4) 0.1627(3) 1.0100(2) 0.0906(8) Uani d 1 . .
H H16A 0.521750 0.226249 1.056699 0.136 Uiso calc 1 . .
H H16B 0.554431 0.069863 1.053005 0.136 Uiso calc 1 . .
H H16C 0.396891 0.186970 0.996033 0.136 Uiso calc 1 . .

loop_
_atom_site_aniso_label
_atom_site_aniso_U_11
_atom_site_aniso_U_22
_atom_site_aniso_U_33
_atom_site_aniso_U_12
_atom_site_aniso_U_13
_atom_site_aniso_U_23
Cl1 0.0460(2) 0.0406(2) 0.0602(3) -0.01650(16) -0.00926(17) -0.01564(16)
N1 0.0652(9) 0.0341(7) 0.0837(11) -0.0083(6) -0.0303(8) -0.0213(7)
N2 0.0399(7) 0.0438(7) 0.0419(7) -0.0115(5) -0.0077(5) -0.0087(5)
O1 0.0656(7) 0.0389(6) 0.0501(7) -0.0234(5) -0.0027(5) -0.0128(5)
C1 0.0553(9) 0.0371(8) 0.0727(12) -0.0163(7) -0.0253(9) -0.0027(8)
C2 0.0378(7) 0.0364(7) 0.0535(9) -0.0114(6) -0.0144(6) -0.0070(6)
C3 0.0332(7) 0.0372(7) 0.0477(8) -0.0076(6) -0.0108(6) -0.0145(6)
C4 0.0375(7) 0.0405(8) 0.0473(8) -0.0106(6) -0.0076(6) -0.0136(6)
C5 0.0570(10) 0.0615(10) 0.0472(9) -0.0235(8) -0.0070(8) -0.0091(8)
C6 0.0657(11) 0.0873(14) 0.0450(10) -0.0218(10) -0.0056(8) -0.0230(10)
C7 0.0618(11) 0.0694(12) 0.0637(12) -0.0038(9) -0.0173(9) -0.0399(10)
C8 0.0431(8) 0.0411(8) 0.0640(10) -0.0028(7) -0.0197(7) -0.0223(7)
C9 0.0377(8) 0.0469(8) 0.0467(9) -0.0154(6) -0.0054(6) -0.0083(7)
C10 0.0375(7) 0.0460(8) 0.0458(8) -0.0088(6) -0.0064(6) -0.0135(7)
C11 0.0578(10) 0.0456(9) 0.0511(10) -0.0148(8) -0.0137(8) -0.0056(7)
C12 0.0719(12) 0.0498(10) 0.0640(11) -0.0216(9) -0.0160(9) -0.0110(8)
C13 0.0618(11) 0.0491(10) 0.0826(14) -0.0203(9) -0.0180(10) -0.0054(9)
C14 0.0510(9) 0.0567(10) 0.0459(9) -0.0181(8) -0.0019(7) -0.0120(7)
C15 0.0807(13) 0.0597(11) 0.0542(11) -0.0317(10) -0.0108(9) -0.0038(8)
C16 0.126(2) 0.0990(17) 0.0581(13) -0.0693(17) 0.0035(13) -0.0071(12)

loop_
_atom_type_symbol
_atom_type_description
_atom_type_scat_dispersion_real
_atom_type_scat_dispersion_imag
_atom_type_scat_source
C C 0.0033 0.0016 'International Tables Vol C Tables 4.2.6.8 and 6.1.1.4'
H H 0.0000 0.0000 'International Tables Vol C Tables 4.2.6.8 and 6.1.1.4'
Cl Cl 0.1484 0.1585 'International Tables Vol C Tables 4.2.6.8 and 6.1.1.4'
N N 0.0061 0.0033 'International Tables Vol C Tables 4.2.6.8 and 6.1.1.4'
O O 0.0106 0.0060 'International Tables Vol C Tables 4.2.6.8 and 6.1.1.4'

loop_
_geom_angle_atom_site_label_1
_geom_angle_atom_site_label_2
_geom_angle_atom_site_label_3
_geom_angle_site_symmetry_1
_geom_angle_site_symmetry_3
_geom_angle
_geom_angle_publ_flag
C1 N1 H1 . . 126.0(15) ?
C1 N1 C8 . . 109.42(14) ?
C8 N1 H1 . . 124.6(15) ?
C10 N2 H2 . . 103.4(12) ?
C10 N2 C11 . . 111.53(13) ?
C11 N2 H2 . . 105.8(12) ?
C14 N2 H2 . . 108.7(12) ?
C14 N2 C10 . . 114.06(13) ?
C14 N2 C11 . . 112.56(13) ?
C4 O1 H1A . . 109.4(16) ?
N1 C1 H1B . . 124.9 ?
C2 C1 N1 . . 110.22(16) ?
C2 C1 H1B . . 124.9 ?
C1 C2 C3 . . 106.02(15) ?
C1 C2 C9 . . 126.16(16) ?
C3 C2 C9 . . 127.82(13) ?
C4 C3 C2 . . 134.47(14) ?
C4 C3 C8 . . 118.35(15) ?
C8 C3 C2 . . 107.17(14) ?
O1 C4 C3 . . 116.94(14) ?
O1 C4 C5 . . 123.52(15) ?
C5 C4 C3 . . 119.54(15) ?
C4 C5 H5 . . 119.8 ?
C4 C5 C6 . . 120.47(17) ?
C6 C5 H5 . . 119.8 ?
C5 C6 H6 . . 119.0 ?
C7 C6 C5 . . 121.98(18) ?
C7 C6 H6 . . 119.0 ?
C6 C7 H7 . . 121.3 ?
C6 C7 C8 . . 117.46(16) ?
C8 C7 H7 . . 121.3 ?
N1 C8 C3 . . 107.18(16) ?
N1 C8 C7 . . 130.64(16) ?
C7 C8 C3 . . 122.18(17) ?
C2 C9 H9A . . 109.6 ?
C2 C9 H9B . . 109.6 ?
C2 C9 C10 . . 110.36(12) ?
H9A C9 H9B . . 108.1 ?
C10 C9 H9A . . 109.6 ?
C10 C9 H9B . . 109.6 ?
N2 C10 C9 . . 114.75(12) ?
N2 C10 H10A . . 108.6 ?
N2 C10 H10B . . 108.6 ?
C9 C10 H10A . . 108.6 ?
C9 C10 H10B . . 108.6 ?
H10A C10 H10B . . 107.6 ?
N2 C11 H11A . . 108.8 ?
N2 C11 H11B . . 108.8 ?
H11A C11 H11B . . 107.7 ?
C12 C11 N2 . . 113.84(14) ?
C12 C11 H11A . . 108.8 ?
C12 C11 H11B . . 108.8 ?
C11 C12 H12A . . 109.4 ?
C11 C12 H12B . . 109.4 ?
C11 C12 C13 . . 111.01(17) ?
H12A C12 H12B . . 108.0 ?
C13 C12 H12A . . 109.4 ?
C13 C12 H12B . . 109.4 ?
C12 C13 H13A . . 109.5 ?
C12 C13 H13B . . 109.5 ?
C12 C13 H13C . . 109.5 ?
H13A C13 H13B . . 109.5 ?
H13A C13 H13C . . 109.5 ?
H13B C13 H13C . . 109.5 ?
N2 C14 H14A . . 108.8 ?
N2 C14 H14B . . 108.8 ?
N2 C14 C15 . . 113.64(15) ?
H14A C14 H14B . . 107.7 ?
C15 C14 H14A . . 108.8 ?
C15 C14 H14B . . 108.8 ?
C14 C15 H15A . . 109.6 ?
C14 C15 H15B . . 109.6 ?
C14 C15 C16 . . 110.23(18) ?
H15A C15 H15B . . 108.1 ?
C16 C15 H15A . . 109.6 ?
C16 C15 H15B . . 109.6 ?
C15 C16 H16A . . 109.5 ?
C15 C16 H16B . . 109.5 ?
C15 C16 H16C . . 109.5 ?
H16A C16 H16B . . 109.5 ?
H16A C16 H16C . . 109.5 ?
H16B C16 H16C . . 109.5 ?

loop_
_geom_bond_atom_site_label_1
_geom_bond_atom_site_label_2
_geom_bond_site_symmetry_2
_geom_bond_distance
_geom_bond_publ_flag
N1 H1 . 0.880(9) ?
N1 C1 . 1.369(3) ?
N1 C8 . 1.369(3) ?
N2 H2 . 0.980(9) ?
N2 C10 . 1.510(2) ?
N2 C11 . 1.512(2) ?
N2 C14 . 1.502(2) ?
O1 H1A . 0.856(10) ?
O1 C4 . 1.3700(19) ?
C1 H1B . 0.9300 ?
C1 C2 . 1.366(2) ?
C2 C3 . 1.441(2) ?
C2 C9 . 1.501(2) ?
C3 C4 . 1.407(2) ?
C3 C8 . 1.413(2) ?
C4 C5 . 1.382(2) ?
C5 H5 . 0.9300 ?
C5 C6 . 1.401(3) ?
C6 H6 . 0.9300 ?
C6 C7 . 1.371(3) ?
C7 H7 . 0.9300 ?
C7 C8 . 1.401(3) ?
C9 H9A . 0.9700 ?
C9 H9B . 0.9700 ?
C9 C10 . 1.524(2) ?
C10 H10A . 0.9700 ?
C10 H10B . 0.9700 ?
C11 H11A . 0.9700 ?
C11 H11B . 0.9700 ?
C11 C12 . 1.502(3) ?
C12 H12A . 0.9700 ?
C12 H12B . 0.9700 ?
C12 C13 . 1.518(3) ?
C13 H13A . 0.9600 ?
C13 H13B . 0.9600 ?
C13 H13C . 0.9600 ?
C14 H14A . 0.9700 ?
C14 H14B . 0.9700 ?
C14 C15 . 1.504(3) ?
C15 H15A . 0.9700 ?
C15 H15B . 0.9700 ?
C15 C16 . 1.524(3) ?
C16 H16A . 0.9600 ?
C16 H16B . 0.9600 ?
C16 H16C . 0.9600 ?

loop_
_geom_hbond_atom_site_label_D
_geom_hbond_atom_site_label_H
_geom_hbond_atom_site_label_A
_geom_hbond_site_symmetry_A
_geom_hbond_distance_DH
_geom_hbond_distance_HA
_geom_hbond_distance_DA
_geom_hbond_angle_DHA
_geom_hbond_publ_flag
N1 H1 Cl1 1_545 0.880(9) 2.398(10) 3.2766(18) 176(2) yes
N2 H2 Cl1 2_766 0.980(9) 2.145(10) 3.1126(17) 169.0(18) yes
O1 H1A Cl1 . 0.856(10) 2.260(11) 3.1068(15) 170(2) yes

loop_
_geom_torsion_atom_site_label_1
_geom_torsion_atom_site_label_2
_geom_torsion_atom_site_label_3
_geom_torsion_atom_site_label_4
_geom_torsion_site_symmetry_1
_geom_torsion_site_symmetry_2
_geom_torsion_site_symmetry_3
_geom_torsion_site_symmetry_4
_geom_torsion
_geom_torsion_publ_flag
N1 C1 C2 C3 . . . . -0.34(18) ?
N1 C1 C2 C9 . . . . 178.71(14) ?
N2 C11 C12 C13 . . . . 165.62(15) ?
N2 C14 C15 C16 . . . . 168.13(17) ?
O1 C4 C5 C6 . . . . 178.91(16) ?
C1 N1 C8 C3 . . . . -0.20(18) ?
C1 N1 C8 C7 . . . . -179.73(17) ?
C1 C2 C3 C4 . . . . 178.89(16) ?
C1 C2 C3 C8 . . . . 0.21(16) ?
C1 C2 C9 C10 . . . . 101.54(18) ?
C2 C3 C4 O1 . . . . 1.9(2) ?
C2 C3 C4 C5 . . . . -177.84(15) ?
C2 C3 C8 N1 . . . . -0.01(17) ?
C2 C3 C8 C7 . . . . 179.57(15) ?
C2 C9 C10 N2 . . . . 167.42(13) ?
C3 C2 C9 C10 . . . . -79.62(19) ?
C3 C4 C5 C6 . . . . -1.3(3) ?
C4 C3 C8 N1 . . . . -178.94(13) ?
C4 C3 C8 C7 . . . . 0.6(2) ?
C4 C5 C6 C7 . . . . 0.6(3) ?
C5 C6 C7 C8 . . . . 0.8(3) ?
C6 C7 C8 N1 . . . . 178.09(18) ?
C6 C7 C8 C3 . . . . -1.4(3) ?
C8 N1 C1 C2 . . . . 0.34(19) ?
C8 C3 C4 O1 . . . . -179.49(13) ?
C8 C3 C4 C5 . . . . 0.7(2) ?
C9 C2 C3 C4 . . . . -0.1(3) ?
C9 C2 C3 C8 . . . . -178.82(14) ?
C10 N2 C11 C12 . . . . -168.69(14) ?
C10 N2 C14 C15 . . . . 61.10(19) ?
C11 N2 C10 C9 . . . . -72.81(17) ?
C11 N2 C14 C15 . . . . -170.53(15) ?
C14 N2 C10 C9 . . . . 56.08(18) ?
C14 N2 C11 C12 . . . . 61.62(19) ?

_cod_database_fobs_code 1559576
